data_7003812
loop_
_publ_author_name
'Liu, Fu-Chen'
'Yang, Chien-Chan'
'Chen, Shou-Chon'
'Lee, Gene-Hsian'
'Peng, Shie-Ming'

_publ_section_title
;
 Novel \m3-oxo complexes prepared from Cp*Zr(BH3R)3 (R = H, CH3) and
 B(C6F5)3 in diethyl ether
;
_journal_issue 27
_journal_name_full 'Dalton Transactions'
_journal_page_first 3599
_journal_page_last 3604
_journal_paper_doi 10.1039/b719863a
_journal_year 2008
_chemical_formula_sum 'C10 H27 B3 Zr'
_chemical_formula_weight 270.97
_chemical_name_systematic
;
?
;
_space_group_IT_number 2
_symmetry_cell_setting triclinic
_symmetry_space_group_name_Hall '-P 1'
_symmetry_space_group_name_H-M 'P -1'
_atom_sites_solution_hydrogens geom
_atom_sites_solution_primary direct
_atom_sites_solution_secondary difmap
_audit_creation_method SHELXL-97
_cell_angle_alpha 84.077(2)
_cell_angle_beta 88.589(2)
_cell_angle_gamma 66.427(2)
_cell_formula_units_Z 2
_cell_length_a 7.0619(8)
_cell_length_b 8.4186(9)
_cell_length_c 13.4982(15)
_cell_measurement_reflns_used 3588
_cell_measurement_temperature 150(1)
_cell_measurement_theta_max 27.46
_cell_measurement_theta_min 2.65
_cell_volume 731.47(14)
_computing_cell_refinement 'Bruker SAINT'
_computing_data_collection 'Bruker SMART'
_computing_data_reduction 'Bruker SAINT'
_computing_molecular_graphics 'Bruker SHELXTL'
_computing_publication_material 'Bruker SHELXTL'
_computing_structure_refinement 'SHELXL-97 (Sheldrick, 1997)'
_computing_structure_solution 'SHELXS-97 (Sheldrick, 1990)'
_diffrn_ambient_temperature 150(1)
_diffrn_measured_fraction_theta_full 0.997
_diffrn_measured_fraction_theta_max 0.997
_diffrn_measurement_device_type 'BRUKER SMART ApexCCD area detector'
_diffrn_measurement_method 'phi and omega scans'
_diffrn_radiation_monochromator graphite
_diffrn_radiation_source 'fine-focus sealed tube'
_diffrn_radiation_type MoK\a
_diffrn_radiation_wavelength 0.71073
_diffrn_reflns_av_R_equivalents 0.0351
_diffrn_reflns_av_sigmaI/netI 0.0404
_diffrn_reflns_limit_h_max 9
_diffrn_reflns_limit_h_min -9
_diffrn_reflns_limit_k_max 10
_diffrn_reflns_limit_k_min -10
_diffrn_reflns_limit_l_max 17
_diffrn_reflns_limit_l_min -17
_diffrn_reflns_number 9665
_diffrn_reflns_theta_full 27.50
_diffrn_reflns_theta_max 27.50
_diffrn_reflns_theta_min 1.52
_exptl_absorpt_coefficient_mu 0.717
_exptl_absorpt_correction_T_max 0.9318
_exptl_absorpt_correction_T_min 0.8699
_exptl_absorpt_correction_type multi-scan
_exptl_crystal_colour colorless
_exptl_crystal_density_diffrn 1.230
_exptl_crystal_density_meas ?
_exptl_crystal_density_method 'not measured'
_exptl_crystal_description block
_exptl_crystal_F_000 284
_exptl_crystal_size_max 0.20
_exptl_crystal_size_mid 0.20
_exptl_crystal_size_min 0.10
_refine_diff_density_max 1.205
_refine_diff_density_min -0.785
_refine_diff_density_rms 0.086
_refine_ls_extinction_method none
_refine_ls_goodness_of_fit_ref 1.155
_refine_ls_hydrogen_treatment mixed
_refine_ls_matrix_type full
_refine_ls_number_parameters 175
_refine_ls_number_reflns 3345
_refine_ls_number_restraints 0
_refine_ls_restrained_S_all 1.155
_refine_ls_R_factor_all 0.0401
_refine_ls_R_factor_gt 0.0364
_refine_ls_shift/su_max 0.001
_refine_ls_shift/su_mean 0.000
_refine_ls_structure_factor_coef Fsqd
_refine_ls_weighting_details 'calc w=1/[\s^2^(Fo^2^)+(0.0425P)^2^+0.2317P] where P=(Fo^2^+2Fc^2^)/3'
_refine_ls_weighting_scheme calc
_refine_ls_wR_factor_gt 0.0857
_refine_ls_wR_factor_ref 0.0873
_reflns_number_gt 3150
_reflns_number_total 3345
_reflns_threshold_expression >2sigma(I)
_cod_data_source_file b719863a.txt
_cod_data_source_block ic9572
_cod_depositor_comments
;
The following automatic conversions were performed:
'_symmetry_cell_setting' value 'Triclinic' changed to 'triclinic'
according to '/home/saulius/struct/CIF-dictionaries/cif_core.dic'
dictionary named 'cif_core.dic' version 2.4.1 from 2010-06-29.

Automatic conversion script
Id: cif_fix_enum 1527 2010-12-29 10:47:43Z saulius 

The following automatic conversions were performed:

'_exptl_crystal_density_meas' value 'not_measured' was changed to '?'
- the value is perceived as not measured.

Automatic conversion script
Id: cif_fix_values 3008 2015-01-20 13:52:24Z robertas 
;
_cod_original_sg_symbol_H-M P-1
_cod_database_code 7003812

loop_
_symmetry_equiv_pos_as_xyz
'x, y, z'
'-x, -y, -z'

loop_
_atom_site_label
_atom_site_type_symbol
_atom_site_fract_x
_atom_site_fract_y
_atom_site_fract_z
_atom_site_U_iso_or_equiv
_atom_site_adp_type
_atom_site_occupancy
_atom_site_symmetry_multiplicity
_atom_site_calc_flag
_atom_site_refinement_flags
_atom_site_disorder_assembly
_atom_site_disorder_group
Zr Zr 0.08876(4) 0.81208(3) 0.251287(18) 0.01869(9) Uani 1 1 d . . .
B1 B 0.3057(5) 0.6033(5) 0.1484(3) 0.0338(7) Uani 1 1 d . . .
H1A H 0.221(5) 0.558(4) 0.213(2) 0.033(9) Uiso 1 1 d . . .
H1B H 0.399(6) 0.660(5) 0.181(3) 0.046(10) Uiso 1 1 d . . .
H1C H 0.170(6) 0.736(5) 0.114(3) 0.044(10) Uiso 1 1 d . . .
H1D H 0.380(6) 0.508(5) 0.099(3) 0.045(10) Uiso 1 1 d . . .
B2 B 0.1499(6) 1.0639(5) 0.1980(3) 0.0352(8) Uani 1 1 d . . .
H2A H 0.078(5) 1.013(5) 0.144(3) 0.043(10) Uiso 1 1 d . . .
H2B H 0.294(6) 0.971(5) 0.215(3) 0.045(10) Uiso 1 1 d . . .
H2C H 0.061(6) 1.067(5) 0.268(3) 0.050(11) Uiso 1 1 d . . .
H2D H 0.144(6) 1.194(5) 0.176(3) 0.053(11) Uiso 1 1 d . . .
B3 B 0.2536(6) 0.7188(6) 0.4109(3) 0.0407(9) Uani 1 1 d . . .
H3A H 0.362(5) 0.734(4) 0.365(2) 0.027(8) Uiso 1 1 d . . .
H3B H 0.120(6) 0.834(5) 0.398(3) 0.039(9) Uiso 1 1 d . . .
H3C H 0.196(5) 0.633(5) 0.381(3) 0.039(9) Uiso 1 1 d . . .
H3D H 0.304(6) 0.677(5) 0.490(3) 0.064(12) Uiso 1 1 d . . .
C1 C -0.2001(4) 0.7606(3) 0.17746(19) 0.0211(5) Uani 1 1 d . . .
C2 C -0.2650(4) 0.9437(3) 0.17379(19) 0.0208(5) Uani 1 1 d . . .
C3 C -0.2870(4) 0.9886(3) 0.2732(2) 0.0209(5) Uani 1 1 d . . .
C4 C -0.2364(4) 0.8344(3) 0.33807(19) 0.0215(5) Uani 1 1 d . . .
C5 C -0.1807(4) 0.6924(3) 0.2792(2) 0.0203(5) Uani 1 1 d . . .
C6 C -0.1761(5) 0.6579(4) 0.0900(2) 0.0313(6) Uani 1 1 d . . .
H6A H -0.3092 0.6550 0.0739 0.047 Uiso 1 1 calc R . .
H6B H -0.0738 0.5387 0.1066 0.047 Uiso 1 1 calc R . .
H6C H -0.1298 0.7130 0.0324 0.047 Uiso 1 1 calc R . .
C7 C -0.3242(5) 1.0696(4) 0.0817(2) 0.0324(6) Uani 1 1 d . . .
H7A H -0.4707 1.1032 0.0658 0.049 Uiso 1 1 calc R . .
H7B H -0.2402 1.0145 0.0261 0.049 Uiso 1 1 calc R . .
H7C H -0.3006 1.1734 0.0930 0.049 Uiso 1 1 calc R . .
C8 C -0.3772(5) 1.1706(4) 0.3030(2) 0.0334(7) Uani 1 1 d . . .
H8A H -0.5283 1.2150 0.3006 0.050 Uiso 1 1 calc R . .
H8B H -0.3314 1.2456 0.2571 0.050 Uiso 1 1 calc R . .
H8C H -0.3307 1.1702 0.3709 0.050 Uiso 1 1 calc R . .
C9 C -0.2576(5) 0.8221(4) 0.4494(2) 0.0324(7) Uani 1 1 d . . .
H9A H -0.3984 0.8349 0.4662 0.049 Uiso 1 1 calc R . .
H9B H -0.2294 0.9148 0.4757 0.049 Uiso 1 1 calc R . .
H9C H -0.1588 0.7085 0.4788 0.049 Uiso 1 1 calc R . .
C10 C -0.1334(5) 0.5069(4) 0.3176(2) 0.0325(6) Uani 1 1 d . . .
H10A H -0.2620 0.4887 0.3229 0.049 Uiso 1 1 calc R . .
H10B H -0.0661 0.4812 0.3834 0.049 Uiso 1 1 calc R . .
H10C H -0.0410 0.4294 0.2716 0.049 Uiso 1 1 calc R . .

loop_
_atom_site_aniso_label
_atom_site_aniso_U_11
_atom_site_aniso_U_22
_atom_site_aniso_U_33
_atom_site_aniso_U_23
_atom_site_aniso_U_13
_atom_site_aniso_U_12
Zr 0.01611(13) 0.01847(14) 0.02178(14) -0.00244(9) 0.00192(9) -0.00722(10)
B1 0.0266(16) 0.0305(18) 0.043(2) -0.0102(15) 0.0078(14) -0.0086(14)
B2 0.0332(18) 0.0283(18) 0.050(2) -0.0061(15) 0.0125(16) -0.0183(15)
B3 0.0345(19) 0.063(3) 0.0291(18) 0.0025(17) -0.0071(15) -0.0258(19)
C1 0.0170(12) 0.0230(13) 0.0244(13) -0.0060(10) 0.0009(10) -0.0082(10)
C2 0.0164(11) 0.0210(12) 0.0240(13) 0.0001(10) 0.0000(10) -0.0069(10)
C3 0.0169(12) 0.0190(12) 0.0263(13) -0.0047(10) 0.0026(10) -0.0062(10)
C4 0.0177(12) 0.0237(13) 0.0229(13) -0.0031(10) 0.0025(10) -0.0080(10)
C5 0.0158(11) 0.0176(12) 0.0266(13) -0.0008(10) 0.0011(10) -0.0062(9)
C6 0.0330(15) 0.0335(16) 0.0302(15) -0.0139(12) 0.0019(12) -0.0137(13)
C7 0.0330(15) 0.0322(16) 0.0277(15) 0.0058(12) -0.0035(12) -0.0105(13)
C8 0.0322(15) 0.0217(14) 0.0443(18) -0.0128(12) 0.0050(13) -0.0065(12)
C9 0.0317(15) 0.0435(18) 0.0223(14) -0.0048(12) 0.0073(11) -0.0153(14)
C10 0.0341(16) 0.0186(13) 0.0435(17) 0.0022(12) 0.0040(13) -0.0107(12)

loop_
_atom_type_symbol
_atom_type_description
_atom_type_scat_dispersion_real
_atom_type_scat_dispersion_imag
_atom_type_scat_source
C C 0.0033 0.0016 'International Tables Vol C Tables 4.2.6.8 and 6.1.1.4'
H H 0.0000 0.0000 'International Tables Vol C Tables 4.2.6.8 and 6.1.1.4'
B B 0.0013 0.0007 'International Tables Vol C Tables 4.2.6.8 and 6.1.1.4'
Zr Zr -2.9673 0.5597 'International Tables Vol C Tables 4.2.6.8 and 6.1.1.4'

loop_
_geom_angle_atom_site_label_1
_geom_angle_atom_site_label_2
_geom_angle_atom_site_label_3
_geom_angle
_geom_angle_site_symmetry_1
_geom_angle_site_symmetry_3
_geom_angle_publ_flag
B2 Zr B1 103.26(13) . . ?
B2 Zr B3 103.66(15) . . ?
B1 Zr B3 104.02(15) . . ?
B2 Zr C5 144.91(11) . . ?
B1 Zr C5 97.72(11) . . ?
B3 Zr C5 98.04(12) . . ?
B2 Zr C3 91.90(11) . . ?
B1 Zr C3 139.20(11) . . ?
B3 Zr C3 108.85(12) . . ?
C5 Zr C3 54.73(8) . . ?
B2 Zr C1 121.03(12) . . ?
B1 Zr C1 85.49(11) . . ?
B3 Zr C1 130.97(12) . . ?
C5 Zr C1 33.11(8) . . ?
C3 Zr C1 54.69(8) . . ?
B2 Zr C2 91.76(12) . . ?
B1 Zr C2 107.81(11) . . ?
B3 Zr C2 140.19(12) . . ?
C5 Zr C2 54.81(8) . . ?
C3 Zr C2 33.03(8) . . ?
C1 Zr C2 32.97(8) . . ?
B2 Zr C4 121.10(11) . . ?
B1 Zr C4 130.71(11) . . ?
B3 Zr C4 86.43(11) . . ?
C5 Zr C4 33.09(8) . . ?
C3 Zr C4 32.80(8) . . ?
C1 Zr C4 54.72(8) . . ?
C2 Zr C4 54.62(8) . . ?
B2 Zr H1A 132.2(9) . . ?
B1 Zr H1A 29.3(9) . . ?
B3 Zr H1A 90.4(9) . . ?
C5 Zr H1A 74.0(9) . . ?
C3 Zr H1A 126.7(9) . . ?
C1 Zr H1A 74.9(9) . . ?
C2 Zr H1A 106.1(9) . . ?
C4 Zr H1A 104.9(9) . . ?
B2 Zr H1B 86.0(10) . . ?
B1 Zr H1B 26.7(10) . . ?
B3 Zr H1B 88.7(9) . . ?
C5 Zr H1B 122.0(10) . . ?
C3 Zr H1B 162.2(9) . . ?
C1 Zr H1B 111.9(10) . . ?
C2 Zr H1B 129.3(9) . . ?
C4 Zr H1B 152.8(10) . . ?
H1A Zr H1B 48.3(13) . . ?
B2 Zr H1C 87.5(10) . . ?
B1 Zr H1C 30.5(10) . . ?
B3 Zr H1C 133.7(11) . . ?
C5 Zr H1C 97.2(10) . . ?
C3 Zr H1C 115.6(10) . . ?
C1 Zr H1C 71.4(10) . . ?
C2 Zr H1C 82.6(10) . . ?
C4 Zr H1C 126.0(10) . . ?
H1A Zr H1C 52.9(13) . . ?
H1B Zr H1C 46.7(13) . . ?
B2 Zr H2A 28.1(10) . . ?
B1 Zr H2A 90.1(10) . . ?
B3 Zr H2A 131.4(10) . . ?
C5 Zr H2A 126.2(10) . . ?
C3 Zr H2A 85.9(10) . . ?
C1 Zr H2A 95.8(10) . . ?
C2 Zr H2A 72.1(10) . . ?
C4 Zr H2A 118.7(10) . . ?
H1A Zr H2A 118.0(13) . . ?
H1B Zr H2A 84.0(13) . . ?
H1C Zr H2A 65.8(14) . . ?
B2 Zr H2B 25.0(9) . . ?
B1 Zr H2B 88.1(9) . . ?
B3 Zr H2B 88.5(9) . . ?
C5 Zr H2B 169.9(9) . . ?
C3 Zr H2B 115.8(9) . . ?
C1 Zr H2B 140.3(9) . . ?
C2 Zr H2B 115.5(9) . . ?
C4 Zr H2B 140.9(9) . . ?
H1A Zr H2B 113.9(13) . . ?
H1B Zr H2B 65.5(13) . . ?
H1C Zr H2B 83.6(13) . . ?
H2A Zr H2B 45.1(13) . . ?
B2 Zr H2C 28.1(10) . . ?
B1 Zr H2C 130.8(11) . . ?
B3 Zr H2C 89.1(10) . . ?
C5 Zr H2C 127.6(10) . . ?
C3 Zr H2C 73.8(10) . . ?
C1 Zr H2C 120.8(10) . . ?
C2 Zr H2C 87.9(10) . . ?
C4 Zr H2C 96.8(11) . . ?
H1A Zr H2C 158.2(15) . . ?
H1B Zr H2C 109.9(14) . . ?
H1C Zr H2C 114.5(15) . . ?
H2A Zr H2C 49.8(14) . . ?
H2B Zr H2C 44.3(13) . . ?
B2 Zr H3A 87.6(8) . . ?
B1 Zr H3A 89.7(8) . . ?
B3 Zr H3A 24.9(8) . . ?
C5 Zr H3A 120.7(8) . . ?
C3 Zr H3A 129.2(8) . . ?
C1 Zr H3A 151.4(8) . . ?
C2 Zr H3A 162.2(8) . . ?
C4 Zr H3A 111.1(8) . . ?
H1A Zr H3A 87.3(12) . . ?
H1B Zr H3A 68.4(12) . . ?
H1C Zr H3A 115.2(13) . . ?
H2A Zr H3A 112.4(13) . . ?
H2B Zr H3A 67.4(12) . . ?
H2C Zr H3A 83.1(12) . . ?
B2 Zr H3B 93.4(10) . . ?
B1 Zr H3B 130.0(10) . . ?
B3 Zr H3B 26.0(10) . . ?
C5 Zr H3B 94.3(10) . . ?
C3 Zr H3B 85.7(10) . . ?
C1 Zr H3B 125.0(10) . . ?
C2 Zr H3B 118.6(10) . . ?
C4 Zr H3B 71.1(10) . . ?
H1A Zr H3B 114.2(13) . . ?
H1B Zr H3B 112.1(14) . . ?
H1C Zr H3B 158.7(15) . . ?
H2A Zr H3B 120.1(14) . . ?
H2B Zr H3B 88.2(13) . . ?
H2C Zr H3B 70.9(14) . . ?
H3A Zr H3B 43.7(13) . . ?
B2 Zr H3C 130.2(10) . . ?
B1 Zr H3C 91.6(9) . . ?
B3 Zr H3C 26.8(10) . . ?
C5 Zr H3C 76.1(10) . . ?
C3 Zr H3C 107.1(9) . . ?
C1 Zr H3C 107.1(10) . . ?
C2 Zr H3C 128.6(10) . . ?
C4 Zr H3C 76.4(9) . . ?
H1A Zr H3C 69.6(13) . . ?
H1B Zr H3C 87.4(13) . . ?
H1C Zr H3C 121.3(14) . . ?
H2A Zr H3C 157.1(15) . . ?
H2B Zr H3C 112.1(13) . . ?
H2C Zr H3C 114.8(14) . . ?
H3A Zr H3C 44.7(12) . . ?
H3B Zr H3C 45.1(13) . . ?
Zr B1 H1A 61.2(16) . . ?
Zr B1 H1B 72(2) . . ?
H1A B1 H1B 107(3) . . ?
Zr B1 H1C 58.3(17) . . ?
H1A B1 H1C 101(2) . . ?
H1B B1 H1C 98(3) . . ?
Zr B1 H1D 171(2) . . ?
H1A B1 H1D 114(3) . . ?
H1B B1 H1D 117(3) . . ?
H1C B1 H1D 117(3) . . ?
Zr B2 H2A 62.0(18) . . ?
Zr B2 H2B 76(2) . . ?
H2A B2 H2B 107(3) . . ?
Zr B2 H2C 63(2) . . ?
H2A B2 H2C 105(3) . . ?
H2B B2 H2C 105(3) . . ?
Zr B2 H2D 168(2) . . ?
H2A B2 H2D 115(3) . . ?
H2B B2 H2D 115(3) . . ?
H2C B2 H2D 109(3) . . ?
Zr B3 H3A 74.7(18) . . ?
Zr B3 H3B 58.0(19) . . ?
H3A B3 H3B 106(3) . . ?
Zr B3 H3C 63.6(18) . . ?
H3A B3 H3C 109(3) . . ?
H3B B3 H3C 97(3) . . ?
Zr B3 H3D 170(2) . . ?
H3A B3 H3D 115(3) . . ?
H3B B3 H3D 116(3) . . ?
H3C B3 H3D 112(3) . . ?
C2 C1 C5 107.9(2) . . ?
C2 C1 C6 126.3(2) . . ?
C5 C1 C6 125.5(2) . . ?
C2 C1 Zr 73.52(14) . . ?
C5 C1 Zr 73.13(14) . . ?
C6 C1 Zr 123.66(18) . . ?
C1 C2 C3 107.9(2) . . ?
C1 C2 C7 126.0(2) . . ?
C3 C2 C7 125.8(2) . . ?
C1 C2 Zr 73.51(14) . . ?
C3 C2 Zr 73.46(14) . . ?
C7 C2 Zr 124.26(18) . . ?
C4 C3 C2 108.2(2) . . ?
C4 C3 C8 125.9(2) . . ?
C2 C3 C8 125.4(2) . . ?
C4 C3 Zr 73.69(14) . . ?
C2 C3 Zr 73.51(14) . . ?
C8 C3 Zr 125.21(19) . . ?
C3 C4 C5 108.1(2) . . ?
C3 C4 C9 126.4(2) . . ?
C5 C4 C9 125.2(2) . . ?
C3 C4 Zr 73.51(14) . . ?
C5 C4 Zr 73.07(14) . . ?
C9 C4 Zr 123.91(18) . . ?
C4 C5 C1 107.8(2) . . ?
C4 C5 C10 125.8(2) . . ?
C1 C5 C10 126.0(2) . . ?
C4 C5 Zr 73.84(15) . . ?
C1 C5 Zr 73.76(14) . . ?
C10 C5 Zr 123.37(18) . . ?
C1 C6 H6A 109.5 . . ?
C1 C6 H6B 109.5 . . ?
H6A C6 H6B 109.5 . . ?
C1 C6 H6C 109.5 . . ?
H6A C6 H6C 109.5 . . ?
H6B C6 H6C 109.5 . . ?
C2 C7 H7A 109.5 . . ?
C2 C7 H7B 109.5 . . ?
H7A C7 H7B 109.5 . . ?
C2 C7 H7C 109.5 . . ?
H7A C7 H7C 109.5 . . ?
H7B C7 H7C 109.5 . . ?
C3 C8 H8A 109.5 . . ?
C3 C8 H8B 109.5 . . ?
H8A C8 H8B 109.5 . . ?
C3 C8 H8C 109.5 . . ?
H8A C8 H8C 109.5 . . ?
H8B C8 H8C 109.5 . . ?
C4 C9 H9A 109.5 . . ?
C4 C9 H9B 109.5 . . ?
H9A C9 H9B 109.5 . . ?
C4 C9 H9C 109.5 . . ?
H9A C9 H9C 109.5 . . ?
H9B C9 H9C 109.5 . . ?
C5 C10 H10A 109.5 . . ?
C5 C10 H10B 109.5 . . ?
H10A C10 H10B 109.5 . . ?
C5 C10 H10C 109.5 . . ?
H10A C10 H10C 109.5 . . ?
H10B C10 H10C 109.5 . . ?

loop_
_geom_bond_atom_site_label_1
_geom_bond_atom_site_label_2
_geom_bond_distance
_geom_bond_site_symmetry_2
_geom_bond_publ_flag
Zr B2 2.366(3) . ?
Zr B1 2.369(4) . ?
Zr B3 2.378(4) . ?
Zr C5 2.489(3) . ?
Zr C3 2.497(2) . ?
Zr C1 2.498(3) . ?
Zr C2 2.498(2) . ?
Zr C4 2.500(3) . ?
Zr H1A 2.08(3) . ?
Zr H1B 2.29(4) . ?
Zr H1C 2.02(3) . ?
Zr H2A 2.09(4) . ?
Zr H2B 2.34(4) . ?
Zr H2C 2.11(4) . ?
Zr H3A 2.33(3) . ?
Zr H3B 2.03(3) . ?
Zr H3C 2.13(3) . ?
B1 H1A 1.16(3) . ?
B1 H1B 1.08(4) . ?
B1 H1C 1.20(4) . ?
B1 H1D 1.06(4) . ?
B2 H2A 1.11(4) . ?
B2 H2B 1.02(4) . ?
B2 H2C 1.12(4) . ?
B2 H2D 1.09(4) . ?
B3 H3A 1.02(3) . ?
B3 H3B 1.05(4) . ?
B3 H3C 1.07(4) . ?
B3 H3D 1.11(4) . ?
C1 C2 1.417(4) . ?
C1 C5 1.421(4) . ?
C1 C6 1.501(4) . ?
C2 C3 1.420(4) . ?
C2 C7 1.497(4) . ?
C3 C4 1.411(4) . ?
C3 C8 1.500(4) . ?
C4 C5 1.421(4) . ?
C4 C9 1.503(4) . ?
C5 C10 1.498(4) . ?
C6 H6A 0.9800 . ?
C6 H6B 0.9800 . ?
C6 H6C 0.9800 . ?
C7 H7A 0.9800 . ?
C7 H7B 0.9800 . ?
C7 H7C 0.9800 . ?
C8 H8A 0.9800 . ?
C8 H8B 0.9800 . ?
C8 H8C 0.9800 . ?
C9 H9A 0.9800 . ?
C9 H9B 0.9800 . ?
C9 H9C 0.9800 . ?
C10 H10A 0.9800 . ?
C10 H10B 0.9800 . ?
C10 H10C 0.9800 . ?
